data_6000060
loop_
_publ_author_name
'Huang, Z. L.'
'Drillon, M.'
'Masciocchi, N.'
'Sironi, A.'
'Zhao, J. T.'
'Rabu, P.'
'Panissod, P.'

_publ_section_title
;
 Ab-initio xrpd crystal structure and giant hysteretic effect (H-c=5.9 T)
 of a new hybrid terephthalate-based cobalt(II) magnet
;
_journal_name_full 'Chemistry of Materials'
_journal_page_first 2805
_journal_page_last 2812
_journal_paper_doi 10.1021/cm000386c
_journal_volume 12
_journal_year 2000
_chemical_formula_sum 'C8 H6 Co2 O6'
_space_group_name_H-M_alt 'C 1 2/m 1'
_cell_angle_alpha 90.000
_cell_angle_beta 95.746
_cell_angle_gamma 90.000
_cell_length_a 19.9430
_cell_length_b 3.2895
_cell_length_c 6.2896
_cell_volume 410.54
_cod_database_code 6000060

loop_
_atom_site_label
_atom_site_fract_x
_atom_site_fract_y
_atom_site_fract_z
? ? ? ?
